data_7000445
loop_
_publ_author_name
'Perra, Alessandro'
'Wang, Qiang'
'Blake, Alexander J.'
'Davies, E. Stephen'
'McMaster, Jonathan'
'Wilson, Claire'
'Schr\"oder, Martin'

_publ_section_title
;
 Unusual formation of a [NiSFe2(CO)6] cluster: a structural model for
 the inactive form of [NiFe] hydrogenase
;
_journal_issue 6
_journal_name_full 'Dalton Transactions'
_journal_page_first 925
_journal_page_last 931
_journal_paper_doi 10.1039/b814298j
_journal_year 2009
_chemical_formula_moiety 'C16 H12 Fe2 Ni O6 S4'
_chemical_formula_sum 'C16 H12 Fe2 Ni O6 S4'
_chemical_formula_weight 598.91
_chemical_name_systematic
;
?
;
_space_group_IT_number 14
_symmetry_cell_setting monoclinic
_symmetry_space_group_name_Hall '-P 2yn'
_symmetry_space_group_name_H-M 'P 1 21/n 1'
_atom_sites_solution_hydrogens geom
_atom_sites_solution_primary direct
_atom_sites_solution_secondary difmap
_audit_creation_method 'enCIFer editing of SHELXL97 CIF output'
_cell_angle_alpha 90.00
_cell_angle_beta 92.527(1)
_cell_angle_gamma 90.00
_cell_formula_units_Z 4
_cell_length_a 8.1413(5)
_cell_length_b 13.3463(8)
_cell_length_c 18.9231(11)
_cell_measurement_reflns_used 7248
_cell_measurement_temperature 150(2)
_cell_measurement_theta_max 27.5
_cell_measurement_theta_min 2.15
_cell_volume 2054.1(2)
_computing_cell_refinement 'Bruker SAINT version 6.36A (Bruker, 2000)'
_computing_data_collection 'Bruker SMART version 5.625 (Bruker, 2001)'
_computing_data_reduction 'Bruker SAINT; SHELXTL (Sheldrick, 2008)'
_computing_publication_material 'enCIFer (Allen et al., 2004); PLATON (Spek, 2003)'
_computing_structure_refinement 'SHELXL97 (Sheldrick, 2008)'
_computing_structure_solution 'SHELXS97 (Sheldrick, 2008)'
_diffrn_ambient_temperature 150(2)
_diffrn_measured_fraction_theta_full 0.999
_diffrn_measured_fraction_theta_max 0.999
_diffrn_measurement_device_type 'Bruker SMART APEX CCD area detector'
_diffrn_measurement_method omega
_diffrn_radiation_monochromator graphite
_diffrn_radiation_source 'sealed tube'
_diffrn_radiation_type MoK\a
_diffrn_radiation_wavelength 0.71073
_diffrn_reflns_av_R_equivalents 0.020
_diffrn_reflns_av_sigmaI/netI 0.019
_diffrn_reflns_limit_h_max 10
_diffrn_reflns_limit_h_min -10
_diffrn_reflns_limit_k_max 17
_diffrn_reflns_limit_k_min -17
_diffrn_reflns_limit_l_max 24
_diffrn_reflns_limit_l_min -24
_diffrn_reflns_number 17717
_diffrn_reflns_theta_full 27.50
_diffrn_reflns_theta_max 27.52
_diffrn_reflns_theta_min 2.15
_diffrn_standards_decay_% 0
_diffrn_standards_number 0
_exptl_absorpt_coefficient_mu 2.739
_exptl_absorpt_correction_T_max 1.000
_exptl_absorpt_correction_T_min 0.818
_exptl_absorpt_correction_type multi-scan
_exptl_absorpt_process_details '(SADABS; Sheldrick, 1996)'
_exptl_crystal_colour 'dark red'
_exptl_crystal_density_diffrn 1.937
_exptl_crystal_density_method 'not measured'
_exptl_crystal_description block
_exptl_crystal_F_000 1200
_exptl_crystal_size_max 0.21
_exptl_crystal_size_mid 0.11
_exptl_crystal_size_min 0.07
_refine_diff_density_max 1.20
_refine_diff_density_min -0.51
_refine_diff_density_rms 0.09
_refine_ls_extinction_method none
_refine_ls_goodness_of_fit_ref 1.07
_refine_ls_hydrogen_treatment constr
_refine_ls_matrix_type full
_refine_ls_number_parameters 262
_refine_ls_number_reflns 4731
_refine_ls_number_restraints 0
_refine_ls_restrained_S_all 1.07
_refine_ls_R_factor_all 0.0360
_refine_ls_R_factor_gt 0.0315
_refine_ls_shift/su_max 0.001
_refine_ls_shift/su_mean 0.000
_refine_ls_structure_factor_coef Fsqd
_refine_ls_weighting_details 'calc w=1/[\s^2^(Fo^2^)+(0.038P)^2^+2.278P] where P=(Fo^2^+2Fc^2^)/3'
_refine_ls_weighting_scheme calc
_refine_ls_wR_factor_gt 0.0743
_refine_ls_wR_factor_ref 0.0767
_reflns_number_gt 4251
_reflns_number_total 4731
_reflns_threshold_expression I>2sigma(I)
_cod_data_source_file b814298j.txt
_cod_data_source_block nis5fe
_cod_original_sg_symbol_H-M 'P 21/n'
_cod_database_code 7000445

loop_
_symmetry_equiv_pos_as_xyz
'x, y, z'
'-x+1/2, y+1/2, -z+1/2'
'-x, -y, -z'
'x-1/2, -y-1/2, z-1/2'

loop_
_atom_site_label
_atom_site_type_symbol
_atom_site_fract_x
_atom_site_fract_y
_atom_site_fract_z
_atom_site_U_iso_or_equiv
_atom_site_adp_type
_atom_site_occupancy
_atom_site_symmetry_multiplicity
_atom_site_calc_flag
_atom_site_refinement_flags
_atom_site_disorder_assembly
_atom_site_disorder_group
Ni1 Ni 0.65006(4) 0.76652(2) 0.036480(16) 0.01952(8) Uani 1 1 d . . .
Fe1 Fe 0.50316(4) 0.65959(3) 0.124403(18) 0.01951(9) Uani 1 1 d . . .
Fe2 Fe 0.70578(4) 0.79130(3) 0.167373(18) 0.02243(9) Uani 1 1 d . . .
S1 S 0.85202(7) 0.66778(4) 0.00288(3) 0.02124(13) Uani 1 1 d . . .
S2 S 0.49910(8) 0.74038(5) -0.06441(3) 0.02876(15) Uani 1 1 d . . .
S3 S 0.77114(10) 0.90519(5) -0.01172(4) 0.03472(17) Uani 1 1 d . . .
S4 S 0.47278(8) 0.81992(5) 0.10973(3) 0.02280(13) Uani 1 1 d . . .
O1 O 0.2721(3) 0.56464(17) 0.02151(12) 0.0469(6) Uani 1 1 d . . .
O2 O 0.3271(3) 0.62912(16) 0.25373(10) 0.0373(5) Uani 1 1 d . . .
O3 O 0.7273(3) 0.49013(16) 0.14974(13) 0.0429(5) Uani 1 1 d . . .
O4 O 0.6582(3) 0.74897(16) 0.31660(10) 0.0367(5) Uani 1 1 d . . .
O5 O 1.0014(3) 0.66672(19) 0.16647(12) 0.0476(6) Uani 1 1 d . . .
O6 O 0.8519(4) 0.99237(18) 0.17429(14) 0.0599(7) Uani 1 1 d . . .
C1 C 0.7946(3) 0.64682(18) -0.08805(13) 0.0217(5) Uani 1 1 d . . .
C2 C 0.6448(3) 0.68005(17) -0.11774(13) 0.0211(5) Uani 1 1 d . . .
C3 C 0.6045(3) 0.6616(2) -0.18867(14) 0.0276(5) Uani 1 1 d . . .
H3A H 0.5013 0.6829 -0.2088 0.033 Uiso 1 1 calc R . .
C4 C 0.7148(4) 0.6122(2) -0.23002(14) 0.0315(6) Uani 1 1 d . . .
H4A H 0.6888 0.6017 -0.2789 0.038 Uiso 1 1 calc R . .
C5 C 0.8623(4) 0.5781(2) -0.20043(15) 0.0312(6) Uani 1 1 d . . .
H5A H 0.9373 0.5438 -0.2290 0.037 Uiso 1 1 calc R . .
C6 C 0.9012(3) 0.5935(2) -0.12954(14) 0.0277(5) Uani 1 1 d . . .
H6A H 1.0011 0.5677 -0.1090 0.033 Uiso 1 1 calc R . .
C7 C 1.0181(3) 0.7583(2) -0.00673(15) 0.0305(6) Uani 1 1 d . . .
H7A H 1.0653 0.7756 0.0408 0.037 Uiso 1 1 calc R . .
H7B H 1.1060 0.7266 -0.0335 0.037 Uiso 1 1 calc R . .
C8 C 0.9640(4) 0.8530(2) -0.0439(2) 0.0489(9) Uani 1 1 d . . .
H8A H 0.9490 0.8392 -0.0952 0.059 Uiso 1 1 calc R . .
H8B H 1.0521 0.9038 -0.0375 0.059 Uiso 1 1 calc R . .
C9 C 0.6544(5) 0.9165(2) -0.09802(16) 0.0528(10) Uani 1 1 d . . .
H9A H 0.6374 0.9884 -0.1089 0.063 Uiso 1 1 calc R . .
H9B H 0.7211 0.8876 -0.1355 0.063 Uiso 1 1 calc R . .
C10 C 0.4917(5) 0.8655(2) -0.09969(16) 0.0464(9) Uani 1 1 d . . .
H10A H 0.4474 0.8628 -0.1492 0.056 Uiso 1 1 calc R . .
H10B H 0.4147 0.9058 -0.0723 0.056 Uiso 1 1 calc R . .
C11 C 0.3607(3) 0.6022(2) 0.06215(14) 0.0286(5) Uani 1 1 d . . .
C12 C 0.3944(3) 0.63886(19) 0.20226(13) 0.0251(5) Uani 1 1 d . . .
C13 C 0.6421(3) 0.5573(2) 0.13856(14) 0.0273(5) Uani 1 1 d . . .
C14 C 0.6738(3) 0.7688(2) 0.25845(14) 0.0267(5) Uani 1 1 d . . .
C15 C 0.8852(3) 0.7155(2) 0.16670(14) 0.0311(6) Uani 1 1 d . . .
C16 C 0.7944(4) 0.9140(2) 0.17149(16) 0.0362(6) Uani 1 1 d . . .

loop_
_atom_site_aniso_label
_atom_site_aniso_U_11
_atom_site_aniso_U_22
_atom_site_aniso_U_33
_atom_site_aniso_U_23
_atom_site_aniso_U_13
_atom_site_aniso_U_12
Ni1 0.02084(15) 0.02138(16) 0.01654(15) 0.00148(11) 0.00303(11) 0.00124(11)
Fe1 0.01936(17) 0.02059(17) 0.01875(17) 0.00104(13) 0.00267(13) 0.00051(12)
Fe2 0.02510(18) 0.02350(18) 0.01857(17) -0.00171(14) -0.00034(14) -0.00090(14)
S1 0.0192(3) 0.0241(3) 0.0205(3) 0.0012(2) 0.0013(2) 0.0012(2)
S2 0.0258(3) 0.0405(4) 0.0199(3) -0.0008(3) -0.0004(2) 0.0111(3)
S3 0.0436(4) 0.0220(3) 0.0398(4) 0.0048(3) 0.0156(3) -0.0003(3)
S4 0.0250(3) 0.0223(3) 0.0214(3) -0.0003(2) 0.0037(2) 0.0057(2)
O1 0.0588(14) 0.0411(12) 0.0391(12) 0.0046(10) -0.0170(11) -0.0194(11)
O2 0.0427(12) 0.0425(12) 0.0277(10) 0.0014(9) 0.0139(9) -0.0027(9)
O3 0.0356(11) 0.0357(11) 0.0581(14) 0.0127(10) 0.0109(10) 0.0135(9)
O4 0.0402(12) 0.0471(12) 0.0227(10) 0.0017(9) 0.0017(8) 0.0017(9)
O5 0.0320(11) 0.0661(16) 0.0439(13) -0.0124(11) -0.0063(10) 0.0147(11)
O6 0.0775(18) 0.0363(13) 0.0638(17) 0.0077(12) -0.0207(14) -0.0220(12)
C1 0.0245(12) 0.0194(11) 0.0212(11) 0.0009(9) 0.0026(9) -0.0032(9)
C2 0.0230(11) 0.0183(11) 0.0223(11) 0.0012(9) 0.0052(9) 0.0008(9)
C3 0.0314(13) 0.0297(13) 0.0216(12) 0.0005(10) 0.0002(10) -0.0020(10)
C4 0.0402(15) 0.0308(14) 0.0237(12) -0.0041(11) 0.0055(11) -0.0058(12)
C5 0.0361(15) 0.0292(13) 0.0291(13) -0.0074(11) 0.0108(11) -0.0013(11)
C6 0.0251(12) 0.0268(13) 0.0317(13) -0.0034(10) 0.0061(11) 0.0004(10)
C7 0.0216(12) 0.0358(14) 0.0346(14) -0.0057(12) 0.0051(11) -0.0067(10)
C8 0.0446(18) 0.0405(17) 0.064(2) 0.0017(16) 0.0252(17) -0.0081(14)
C9 0.108(3) 0.0258(15) 0.0263(15) 0.0109(12) 0.0202(17) 0.0157(17)
C10 0.075(2) 0.0353(16) 0.0285(15) 0.0048(13) -0.0038(15) 0.0274(16)
C11 0.0324(14) 0.0266(13) 0.0268(13) 0.0064(11) 0.0019(11) -0.0032(11)
C12 0.0254(12) 0.0247(12) 0.0251(12) -0.0009(10) 0.0012(10) 0.0008(10)
C13 0.0250(12) 0.0309(13) 0.0268(13) 0.0030(11) 0.0078(10) 0.0002(10)
C14 0.0246(13) 0.0284(13) 0.0269(13) -0.0038(10) -0.0009(10) 0.0010(10)
C15 0.0283(14) 0.0405(15) 0.0241(13) -0.0052(11) -0.0029(11) -0.0014(12)
C16 0.0427(16) 0.0331(15) 0.0319(14) 0.0018(12) -0.0081(13) -0.0054(13)

loop_
_atom_type_symbol
_atom_type_description
_atom_type_scat_dispersion_real
_atom_type_scat_dispersion_imag
_atom_type_scat_source
C C 0.0033 0.0016 'International Tables Vol C Tables 4.2.6.8 and 6.1.1.4'
H H 0.0000 0.0000 'International Tables Vol C Tables 4.2.6.8 and 6.1.1.4'
O O 0.0106 0.0060 'International Tables Vol C Tables 4.2.6.8 and 6.1.1.4'
S S 0.1246 0.1234 'International Tables Vol C Tables 4.2.6.8 and 6.1.1.4'
Fe Fe 0.3463 0.8444 'International Tables Vol C Tables 4.2.6.8 and 6.1.1.4'
Ni Ni 0.3393 1.1124 'International Tables Vol C Tables 4.2.6.8 and 6.1.1.4'

loop_
_geom_angle_atom_site_label_1
_geom_angle_atom_site_label_2
_geom_angle_atom_site_label_3
_geom_angle
_geom_angle_site_symmetry_1
_geom_angle_site_symmetry_3
_geom_angle_publ_flag
S4 Ni1 S1 154.28(3) . . ?
S4 Ni1 S2 103.85(3) . . ?
S1 Ni1 S2 92.79(3) . . ?
S4 Ni1 S3 107.33(3) . . ?
S1 Ni1 S3 91.62(3) . . ?
S2 Ni1 S3 90.91(3) . . ?
S4 Ni1 Fe2 54.82(2) . . ?
S1 Ni1 Fe2 104.81(2) . . ?
S2 Ni1 Fe2 157.15(2) . . ?
S3 Ni1 Fe2 102.83(2) . . ?
S4 Ni1 Fe1 54.367(19) . . ?
S1 Ni1 Fe1 103.34(2) . . ?
S2 Ni1 Fe1 102.35(2) . . ?
S3 Ni1 Fe1 159.33(2) . . ?
Fe2 Ni1 Fe1 59.860(13) . . ?
C12 Fe1 C13 95.29(12) . . ?
C12 Fe1 C11 98.47(12) . . ?
C13 Fe1 C11 99.17(13) . . ?
C12 Fe1 S4 101.64(8) . . ?
C13 Fe1 S4 147.24(9) . . ?
C11 Fe1 S4 105.72(9) . . ?
C12 Fe1 Fe2 100.63(8) . . ?
C13 Fe1 Fe2 94.80(9) . . ?
C11 Fe1 Fe2 155.13(8) . . ?
S4 Fe1 Fe2 54.76(2) . . ?
C12 Fe1 Ni1 154.33(8) . . ?
C13 Fe1 Ni1 102.43(8) . . ?
C11 Fe1 Ni1 96.89(8) . . ?
S4 Fe1 Ni1 54.177(19) . . ?
Fe2 Fe1 Ni1 59.838(13) . . ?
C15 Fe2 C14 93.81(12) . . ?
C15 Fe2 C16 101.01(14) . . ?
C14 Fe2 C16 100.82(13) . . ?
C15 Fe2 S4 142.52(9) . . ?
C14 Fe2 S4 110.67(9) . . ?
C16 Fe2 S4 101.64(10) . . ?
C15 Fe2 Ni1 91.76(9) . . ?
C14 Fe2 Ni1 154.42(9) . . ?
C16 Fe2 Ni1 102.57(10) . . ?
S4 Fe2 Ni1 54.283(19) . . ?
C15 Fe2 Fe1 97.31(9) . . ?
C14 Fe2 Fe1 94.21(9) . . ?
C16 Fe2 Fe1 155.36(10) . . ?
S4 Fe2 Fe1 54.42(2) . . ?
Ni1 Fe2 Fe1 60.302(13) . . ?
C1 S1 C7 99.85(12) . . ?
C1 S1 Ni1 101.71(8) . . ?
C7 S1 Ni1 101.34(9) . . ?
C2 S2 C10 102.80(14) . . ?
C2 S2 Ni1 101.41(8) . . ?
C10 S2 Ni1 100.32(12) . . ?
C8 S3 C9 98.63(18) . . ?
C8 S3 Ni1 102.27(11) . . ?
C9 S3 Ni1 101.63(12) . . ?
Ni1 S4 Fe1 71.46(2) . . ?
Ni1 S4 Fe2 70.90(2) . . ?
Fe1 S4 Fe2 70.82(2) . . ?
C6 C1 C2 119.5(2) . . ?
C6 C1 S1 118.7(2) . . ?
C2 C1 S1 121.78(19) . . ?
C3 C2 C1 119.9(2) . . ?
C3 C2 S2 119.44(19) . . ?
C1 C2 S2 120.54(19) . . ?
C4 C3 C2 119.9(3) . . ?
C5 C4 C3 120.2(3) . . ?
C4 C5 C6 120.3(2) . . ?
C5 C6 C1 120.1(3) . . ?
C8 C7 S1 113.6(2) . . ?
C7 C8 S3 113.5(2) . . ?
C10 C9 S3 113.7(2) . . ?
C9 C10 S2 113.7(2) . . ?
O1 C11 Fe1 178.6(3) . . ?
O2 C12 Fe1 177.1(2) . . ?
O3 C13 Fe1 177.2(2) . . ?
O4 C14 Fe2 175.8(2) . . ?
O5 C15 Fe2 179.8(3) . . ?
O6 C16 Fe2 179.7(3) . . ?

loop_
_geom_bond_atom_site_label_1
_geom_bond_atom_site_label_2
_geom_bond_distance
_geom_bond_site_symmetry_2
_geom_bond_publ_flag
Ni1 S4 2.1654(7) . ?
Ni1 S1 2.2218(7) . ?
Ni1 S2 2.2517(7) . ?
Ni1 S3 2.3039(7) . ?
Ni1 Fe2 2.5201(5) . ?
Ni1 Fe1 2.5319(5) . ?
Fe1 C12 1.774(3) . ?
Fe1 C13 1.786(3) . ?
Fe1 C11 1.789(3) . ?
Fe1 S4 2.1705(7) . ?
Fe1 Fe2 2.5207(5) . ?
Fe2 C15 1.778(3) . ?
Fe2 C14 1.780(3) . ?
Fe2 C16 1.790(3) . ?
Fe2 S4 2.1799(7) . ?
S1 C1 1.785(2) . ?
S1 C7 1.828(3) . ?
S2 C2 1.783(2) . ?
S2 C10 1.798(3) . ?
S3 C8 1.846(3) . ?
S3 C9 1.859(4) . ?
O1 C11 1.146(3) . ?
O2 C12 1.146(3) . ?
O3 C13 1.147(3) . ?
O4 C14 1.144(3) . ?
O5 C15 1.148(4) . ?
O6 C16 1.147(4) . ?
C1 C6 1.392(4) . ?
C1 C2 1.392(3) . ?
C2 C3 1.390(3) . ?
C3 C4 1.384(4) . ?
C4 C5 1.380(4) . ?
C5 C6 1.380(4) . ?
C7 C8 1.503(4) . ?
C9 C10 1.489(6) . ?
